data_2234885
loop_
_publ_author_name
'Cong, Lin-Lin'
'Kang, Min-Yan'
'Ji, Yu-Fei'
'Liu, Zhi-Liang'

_publ_section_title
;
 Bis[3-(pyrazin-2-yl)-5-(pyridin-2-yl-\k<i>N</i>)-1,2,4-triazol-1-ido-\k<i>N</i>^1^]copper(II)
;
_journal_coeditor_code ZS2193
_journal_issue 5
_journal_name_full 'Acta Crystallographica Section E'
_journal_page_first m669
_journal_paper_doi 10.1107/S1600536812016777
_journal_volume 68
_journal_year 2012
_chemical_formula_iupac '[Cu (C11 H7 N6)2]'
_chemical_formula_moiety 'C22 H14 Cu N12'
_chemical_formula_sum 'C22 H14 Cu N12'
_chemical_formula_weight 509.99
_chemical_name_common bis[2-(5-(pyridin-3-yl)-1,2,4-triazol-3-yl)pyrazine]copper(II)
_chemical_name_systematic
;
Bis[3-(pyrazin-2-yl)-5-(pyridin-2-yl-\k<i>N</i>)-1,2,4-triazol-1-ido-
\k<i>N</i>^1^]copper(II)
;
_space_group_IT_number 14
_symmetry_cell_setting monoclinic
_symmetry_space_group_name_Hall '-P 2ybc'
_symmetry_space_group_name_H-M 'P 1 21/c 1'
_atom_sites_solution_hydrogens geom
_atom_sites_solution_primary direct
_atom_sites_solution_secondary difmap
_audit_creation_method SHELXL-97
_cell_angle_alpha 90.00
_cell_angle_beta 106.500(4)
_cell_angle_gamma 90.00
_cell_formula_units_Z 2
_cell_length_a 11.9735(4)
_cell_length_b 10.7539(3)
_cell_length_c 8.0162(3)
_cell_measurement_reflns_used 2919
_cell_measurement_temperature 293(2)
_cell_measurement_theta_max 25.00
_cell_measurement_theta_min 2.6
_cell_volume 989.68(6)
_computing_cell_refinement 'SAINT (Bruker, 2001)'
_computing_data_collection 'SMART (Bruker, 2001)'
_computing_data_reduction 'SAINT (Bruker, 2001)'
_computing_molecular_graphics 'DIAMOND (Brandenburg & Putz, 2006)'
_computing_publication_material 'publCIF (Westrip, 2010)'
_computing_structure_refinement 'SHELXL97 (Sheldrick, 2008)'
_computing_structure_solution 'SHELXS97 (Sheldrick, 2008)'
_diffrn_ambient_temperature 293(2)
_diffrn_detector_area_resol_mean 8.192
_diffrn_measured_fraction_theta_full 0.999
_diffrn_measured_fraction_theta_max 0.999
_diffrn_measurement_device_type 'Bruker SMART APEX \I'
_diffrn_measurement_method \w--2\q
_diffrn_radiation_monochromator graphite
_diffrn_radiation_source 'fine-focus sealed tube'
_diffrn_radiation_type MoK\a
_diffrn_radiation_wavelength 0.71073
_diffrn_reflns_av_R_equivalents 0.0213
_diffrn_reflns_av_sigmaI/netI 0.0340
_diffrn_reflns_limit_h_max 13
_diffrn_reflns_limit_h_min -14
_diffrn_reflns_limit_k_max 12
_diffrn_reflns_limit_k_min -11
_diffrn_reflns_limit_l_max 6
_diffrn_reflns_limit_l_min -9
_diffrn_reflns_number 3248
_diffrn_reflns_theta_full 25.00
_diffrn_reflns_theta_max 25.00
_diffrn_reflns_theta_min 2.60
_diffrn_standards_number 0
_exptl_absorpt_coefficient_mu 1.147
_exptl_absorpt_correction_T_max 0.795
_exptl_absorpt_correction_T_min 0.795
_exptl_absorpt_correction_type multi-scan
_exptl_absorpt_process_details '(SADABS; Sheldrick, 1996)'
_exptl_crystal_colour black
_exptl_crystal_density_diffrn 1.711
_exptl_crystal_density_method 'not measured'
_exptl_crystal_description block
_exptl_crystal_F_000 518
_exptl_crystal_size_max 0.20
_exptl_crystal_size_mid 0.20
_exptl_crystal_size_min 0.20
_refine_diff_density_max 0.276
_refine_diff_density_min -0.273
_refine_ls_extinction_method none
_refine_ls_goodness_of_fit_ref 1.061
_refine_ls_hydrogen_treatment constr
_refine_ls_matrix_type full
_refine_ls_number_parameters 160
_refine_ls_number_reflns 1739
_refine_ls_number_restraints 0
_refine_ls_restrained_S_all 1.061
_refine_ls_R_factor_all 0.0428
_refine_ls_R_factor_gt 0.0326
_refine_ls_shift/su_max 0.000
_refine_ls_shift/su_mean 0.000
_refine_ls_structure_factor_coef Fsqd
_refine_ls_weighting_details 'calc w=1/[\s^2^(Fo^2^)+(0.0356P)^2^+0.5521P] where P=(Fo^2^+2Fc^2^)/3'
_refine_ls_weighting_scheme calc
_refine_ls_wR_factor_gt 0.0779
_refine_ls_wR_factor_ref 0.0830
_reflns_number_gt 1451
_reflns_number_total 1739
_reflns_threshold_expression I>2\s(I)
_cod_data_source_file zs2193.cif
_cod_data_source_block I
_cod_original_cell_volume 989.67(6)
_cod_original_sg_symbol_H-M 'P 21/c'
_cod_database_code 2234885
_cod_database_fobs_code 2234885

loop_
_symmetry_equiv_pos_as_xyz
'x, y, z'
'-x, y+1/2, -z+1/2'
'-x, -y, -z'
'x, -y-1/2, z-1/2'

loop_
_atom_site_aniso_label
_atom_site_aniso_U_11
_atom_site_aniso_U_22
_atom_site_aniso_U_33
_atom_site_aniso_U_12
_atom_site_aniso_U_13
_atom_site_aniso_U_23
Cu1 0.0274(3) 0.0210(2) 0.0417(3) 0.0025(2) 0.0166(2) 0.0069(2)
N1 0.0255(11) 0.0248(11) 0.0306(12) -0.0007(9) 0.0092(9) 0.0017(9)
N2 0.0296(12) 0.0218(11) 0.0384(13) 0.0016(9) 0.0150(10) 0.0034(9)
N3 0.0308(12) 0.0241(11) 0.0392(13) -0.0009(10) 0.0174(10) 0.0027(10)
N4 0.0278(12) 0.0226(11) 0.0364(13) -0.0014(9) 0.0127(10) 0.0008(9)
N5 0.0386(14) 0.0235(11) 0.0580(16) -0.0004(11) 0.0257(12) -0.0021(11)
N6 0.0340(14) 0.0332(13) 0.0579(16) 0.0034(11) 0.0222(12) -0.0018(11)
C1 0.0237(13) 0.0249(13) 0.0252(13) -0.0014(11) 0.0051(11) 0.0005(11)
C2 0.0345(15) 0.0234(13) 0.0378(15) -0.0019(12) 0.0104(12) -0.0004(11)
C3 0.0341(16) 0.0282(14) 0.0429(16) 0.0073(12) 0.0142(13) -0.0013(12)
C4 0.0304(15) 0.0365(15) 0.0433(17) 0.0050(13) 0.0166(14) 0.0024(13)
C5 0.0262(14) 0.0270(14) 0.0408(16) -0.0008(11) 0.0127(12) 0.0046(12)
C6 0.0269(14) 0.0204(13) 0.0301(15) -0.0008(11) 0.0085(12) 0.0019(10)
C7 0.0287(14) 0.0231(12) 0.0282(14) -0.0015(11) 0.0106(12) -0.0003(10)
C8 0.0279(14) 0.0226(13) 0.0279(14) -0.0006(11) 0.0097(11) 0.0022(11)
C9 0.0350(16) 0.0233(13) 0.0428(16) -0.0003(12) 0.0156(13) -0.0003(12)
C10 0.0337(16) 0.0381(16) 0.060(2) -0.0052(13) 0.0225(15) 0.0020(14)
C11 0.0429(18) 0.0256(14) 0.073(2) -0.0053(13) 0.0291(17) 0.0016(14)

loop_
_atom_site_type_symbol
_atom_site_label
_atom_site_fract_x
_atom_site_fract_y
_atom_site_fract_z
_atom_site_U_iso_or_equiv
_atom_site_thermal_displace_type
_atom_site_calc_flag
_atom_site_refinement_flags
_atom_site_occupancy
Cu Cu1 1.00000 1.00000 0.00000 0.0286(2) Uani . . 1.000
N N1 1.10513(18) 0.85051(18) 0.0123(3) 0.0267(7) Uani . . 1.000
N N2 0.91236(19) 0.87911(18) 0.0980(3) 0.0288(7) Uani . . 1.000
N N3 0.81241(19) 0.87336(18) 0.1478(3) 0.0298(7) Uani . . 1.000
N N4 0.88670(18) 0.67872(18) 0.1531(3) 0.0282(7) Uani . . 1.000
N N5 0.6786(2) 0.5834(2) 0.2120(3) 0.0376(8) Uani . . 1.000
N N6 0.5319(2) 0.7455(2) 0.3250(3) 0.0398(8) Uani . . 1.000
C C1 1.0605(2) 0.7434(2) 0.0551(3) 0.0250(8) Uani . . 1.000
C C2 1.1125(2) 0.6297(2) 0.0511(3) 0.0319(8) Uani . . 1.000
C C3 1.2139(2) 0.6250(2) 0.0029(4) 0.0344(9) Uani . . 1.000
C C4 1.2622(2) 0.7337(2) -0.0353(4) 0.0355(9) Uani . . 1.000
C C5 1.2058(2) 0.8444(2) -0.0294(3) 0.0307(8) Uani . . 1.000
C C6 0.9528(2) 0.7623(2) 0.1032(3) 0.0257(8) Uani . . 1.000
C C7 0.8009(2) 0.7528(2) 0.1784(3) 0.0262(8) Uani . . 1.000
C C8 0.6998(2) 0.7053(2) 0.2278(3) 0.0258(8) Uani . . 1.000
C C9 0.6261(2) 0.7845(2) 0.2850(4) 0.0328(9) Uani . . 1.000
C C10 0.5123(3) 0.6236(3) 0.3091(4) 0.0420(10) Uani . . 1.000
C C11 0.5841(3) 0.5442(3) 0.2539(4) 0.0446(10) Uani . . 1.000
H H2 1.07980 0.55750 0.08060 0.0380 Uiso calc R 1.000
H H3 1.24950 0.54900 -0.00390 0.0410 Uiso calc R 1.000
H H4 1.33200 0.73230 -0.06470 0.0430 Uiso calc R 1.000
H H5 1.23870 0.91770 -0.05530 0.0370 Uiso calc R 1.000
H H9 0.64390 0.86880 0.29570 0.0390 Uiso calc R 1.000
H H10 0.44770 0.59120 0.33650 0.0500 Uiso calc R 1.000
H H11 0.56640 0.45980 0.24520 0.0530 Uiso calc R 1.000

loop_
_atom_type_symbol
_atom_type_description
_atom_type_scat_dispersion_real
_atom_type_scat_dispersion_imag
_atom_type_scat_source
C C 0.0033 0.0016 'International Tables Vol C Tables 4.2.6.8 and 6.1.1.4'
H H 0.0000 0.0000 'International Tables Vol C Tables 4.2.6.8 and 6.1.1.4'
N N 0.0061 0.0033 'International Tables Vol C Tables 4.2.6.8 and 6.1.1.4'
Cu Cu 0.3201 1.2651 'International Tables Vol C Tables 4.2.6.8 and 6.1.1.4'

loop_
_geom_angle_atom_site_label_1
_geom_angle_atom_site_label_2
_geom_angle_atom_site_label_3
_geom_angle_site_symmetry_1
_geom_angle_site_symmetry_3
_geom_angle
_geom_angle_publ_flag
N1 Cu1 N2 . . 81.43(9) no
N1 Cu1 N1 . 3_775 180.00 no
N1 Cu1 N2 . 3_775 98.58(9) no
N1 Cu1 N2 3_775 . 98.58(9) no
N2 Cu1 N2 . 3_775 180.00 no
N1 Cu1 N2 3_775 3_775 81.43(9) no
Cu1 N1 C1 . . 113.74(17) no
Cu1 N1 C5 . . 128.07(16) no
C1 N1 C5 . . 118.0(2) no
Cu1 N2 N3 . . 139.18(16) no
Cu1 N2 C6 . . 113.69(18) no
N3 N2 C6 . . 106.66(19) no
N2 N3 C7 . . 104.0(2) no
C6 N4 C7 . . 100.83(19) no
C8 N5 C11 . . 116.0(2) no
C9 N6 C10 . . 115.3(3) no
N1 C1 C2 . . 122.4(2) no
N1 C1 C6 . . 112.9(2) no
C2 C1 C6 . . 124.7(2) no
C1 C2 C3 . . 118.7(2) no
C2 C3 C4 . . 119.4(2) no
C3 C4 C5 . . 119.1(2) no
N1 C5 C4 . . 122.4(2) no
N2 C6 N4 . . 113.6(2) no
N2 C6 C1 . . 117.4(2) no
N4 C6 C1 . . 129.0(2) no
N3 C7 N4 . . 114.8(2) no
N3 C7 C8 . . 121.6(2) no
N4 C7 C8 . . 123.5(2) no
N5 C8 C7 . . 117.7(2) no
N5 C8 C9 . . 120.7(2) no
C7 C8 C9 . . 121.6(2) no
N6 C9 C8 . . 123.2(2) no
N6 C10 C11 . . 122.3(3) no
N5 C11 C10 . . 122.5(3) no
C1 C2 H2 . . 121.00 no
C3 C2 H2 . . 121.00 no
C2 C3 H3 . . 120.00 no
C4 C3 H3 . . 120.00 no
C3 C4 H4 . . 120.00 no
C5 C4 H4 . . 120.00 no
N1 C5 H5 . . 119.00 no
C4 C5 H5 . . 119.00 no
N6 C9 H9 . . 118.00 no
C8 C9 H9 . . 118.00 no
N6 C10 H10 . . 119.00 no
C11 C10 H10 . . 119.00 no
N5 C11 H11 . . 119.00 no
C10 C11 H11 . . 119.00 no

loop_
_geom_bond_atom_site_label_1
_geom_bond_atom_site_label_2
_geom_bond_site_symmetry_2
_geom_bond_distance
_geom_bond_publ_flag
Cu1 N1 . 2.027(2) no
Cu1 N2 . 1.969(2) no
Cu1 N1 3_775 2.027(2) no
Cu1 N2 3_775 1.969(2) no
N1 C1 . 1.354(3) no
N1 C5 . 1.341(3) no
N2 N3 . 1.366(3) no
N2 C6 . 1.343(3) no
N3 C7 . 1.334(3) no
N4 C6 . 1.332(3) no
N4 C7 . 1.360(3) no
N5 C8 . 1.334(3) no
N5 C11 . 1.337(4) no
N6 C9 . 1.325(4) no
N6 C10 . 1.332(4) no
C1 C2 . 1.377(3) no
C1 C6 . 1.461(3) no
C2 C3 . 1.376(4) no
C3 C4 . 1.377(3) no
C4 C5 . 1.376(3) no
C7 C8 . 1.468(3) no
C8 C9 . 1.394(3) no
C10 C11 . 1.371(5) no
C2 H2 . 0.9300 no
C3 H3 . 0.9300 no
C4 H4 . 0.9300 no
C5 H5 . 0.9300 no
C9 H9 . 0.9300 no
C10 H10 . 0.9300 no
C11 H11 . 0.9300 no

loop_
_geom_hbond_atom_site_label_D
_geom_hbond_atom_site_label_H
_geom_hbond_atom_site_label_A
_geom_hbond_site_symmetry_A
_geom_hbond_distance_DH
_geom_hbond_distance_HA
_geom_hbond_distance_DA
_geom_hbond_angle_DHA
_geom_hbond_publ_flag
C3 H3 N5 3_765 0.93 2.52 3.303(3) 141 no
C5 H5 N3 3_775 0.93 2.39 3.169(3) 141 no

loop_
_geom_torsion_atom_site_label_1
_geom_torsion_atom_site_label_2
_geom_torsion_atom_site_label_3
_geom_torsion_atom_site_label_4
_geom_torsion_site_symmetry_1
_geom_torsion
_geom_torsion_publ_flag
N2 Cu1 N1 C1 . 8.16(18) no
N2 Cu1 N1 C1 3_775 -171.84(18) no
N2 Cu1 N1 C5 . -177.6(2) no
N2 Cu1 N1 C5 3_775 2.4(2) no
N1 Cu1 N2 N3 . -178.5(3) no
N1 Cu1 N2 N3 3_775 1.5(3) no
N1 Cu1 N2 C6 . -7.77(18) no
N1 Cu1 N2 C6 3_775 172.23(18) no
Cu1 N1 C5 C4 . -172.0(2) no
C1 N1 C5 C4 . 2.1(4) no
Cu1 N1 C1 C2 . 172.57(18) no
C5 N1 C1 C2 . -2.3(4) no
Cu1 N1 C1 C6 . -6.9(3) no
C5 N1 C1 C6 . 178.2(2) no
N3 N2 C6 C1 . -179.9(2) no
Cu1 N2 C6 N4 . -173.66(17) no
Cu1 N2 N3 C7 . 170.9(2) no
C6 N2 N3 C7 . -0.2(3) no
N3 N2 C6 N4 . 0.0(3) no
Cu1 N2 C6 C1 . 6.4(3) no
N2 N3 C7 C8 . -177.0(2) no
N2 N3 C7 N4 . 0.3(3) no
C7 N4 C6 C1 . -179.9(2) no
C6 N4 C7 N3 . -0.3(3) no
C7 N4 C6 N2 . 0.2(3) no
C6 N4 C7 C8 . 177.0(2) no
C8 N5 C11 C10 . 0.3(4) no
C11 N5 C8 C7 . -178.3(2) no
C11 N5 C8 C9 . 0.0(4) no
C9 N6 C10 C11 . -0.5(4) no
C10 N6 C9 C8 . 0.8(4) no
N1 C1 C6 N2 . 0.5(3) no
N1 C1 C2 C3 . 0.4(4) no
C2 C1 C6 N4 . 1.1(4) no
C2 C1 C6 N2 . -179.0(2) no
N1 C1 C6 N4 . -179.5(2) no
C6 C1 C2 C3 . 179.8(2) no
C1 C2 C3 C4 . 1.7(4) no
C2 C3 C4 C5 . -2.0(4) no
C3 C4 C5 N1 . 0.0(4) no
N3 C7 C8 N5 . 162.8(2) no
N4 C7 C8 C9 . 167.4(2) no
N4 C7 C8 N5 . -14.3(4) no
N3 C7 C8 C9 . -15.5(4) no
C7 C8 C9 N6 . 177.6(2) no
N5 C8 C9 N6 . -0.6(4) no
N6 C10 C11 N5 . -0.1(5) no
